data_2236463
loop_
_publ_author_name
'Kant, Rajni'
'Sahi, Seema'
'Gupta, Vivek K.'
'Kapoor, Kamini'
'Paul, Satya'

_publ_section_title
;
 <i>N</i>-(4-Chlorophenyl)-4-methoxybenzamide
;
_journal_issue 11
_journal_name_full 'Acta Crystallographica Section E'
_journal_page_first o3077
_journal_paper_doi 10.1107/S1600536812041384
_journal_volume 68
_journal_year 2012
_chemical_formula_iupac 'C14 H12 Cl N O2'
_chemical_formula_moiety 'C14 H12 Cl N O2'
_chemical_formula_sum 'C14 H12 Cl N O2'
_chemical_formula_weight 261.70
_chemical_name_systematic
;
<i>N</i>-(4-Chlorophenyl)-4-methoxybenzamide
;
_space_group_IT_number 2
_symmetry_cell_setting triclinic
_symmetry_space_group_name_Hall '-P 1'
_symmetry_space_group_name_H-M 'P -1'
_atom_sites_solution_hydrogens geom
_atom_sites_solution_primary direct
_atom_sites_solution_secondary difmap
_audit_creation_method SHELXL-97
_cell_angle_alpha 78.759(3)
_cell_angle_beta 80.712(3)
_cell_angle_gamma 88.821(3)
_cell_formula_units_Z 2
_cell_length_a 5.4394(2)
_cell_length_b 7.7754(3)
_cell_length_c 14.9262(6)
_cell_measurement_reflns_used 6498
_cell_measurement_temperature 293(2)
_cell_measurement_theta_max 29.0064
_cell_measurement_theta_min 3.4806
_cell_volume 611.01(4)
_computing_cell_refinement 'CrysAlis PRO (Oxford Diffraction, 2010)'
_computing_data_collection 'CrysAlis PRO (Oxford Diffraction, 2010)'
_computing_data_reduction 'CrysAlis PRO (Oxford Diffraction, 2010)'
_computing_molecular_graphics 'ORTEP-3 (Farrugia, 1997)'
_computing_publication_material 'PLATON (Spek, 2009)'
_computing_structure_refinement 'SHELXL97 (Sheldrick, 2008)'
_computing_structure_solution 'SHELXS97 (Sheldrick, 2008)'
_diffrn_ambient_temperature 293(2)
_diffrn_detector_area_resol_mean 16.1049
_diffrn_measured_fraction_theta_full 0.998
_diffrn_measured_fraction_theta_max 0.998
_diffrn_measurement_device_type 'Oxford Diffraction Xcalibur Sapphire3'
_diffrn_measurement_method 'omega scan'
_diffrn_radiation_monochromator graphite
_diffrn_radiation_source 'fine-focus sealed tube'
_diffrn_radiation_type MoK\a
_diffrn_radiation_wavelength 0.71073
_diffrn_reflns_av_R_equivalents 0.0347
_diffrn_reflns_av_sigmaI/netI 0.0214
_diffrn_reflns_limit_h_max 6
_diffrn_reflns_limit_h_min -6
_diffrn_reflns_limit_k_max 9
_diffrn_reflns_limit_k_min -9
_diffrn_reflns_limit_l_max 18
_diffrn_reflns_limit_l_min -18
_diffrn_reflns_number 14438
_diffrn_reflns_theta_full 25.99
_diffrn_reflns_theta_max 25.99
_diffrn_reflns_theta_min 3.49
_diffrn_standards_decay_% 0
_diffrn_standards_interval_count 0
_diffrn_standards_interval_time 0
_diffrn_standards_number 0
_exptl_absorpt_coefficient_mu 0.309
_exptl_absorpt_correction_T_max 1.00000
_exptl_absorpt_correction_T_min 0.95157
_exptl_absorpt_correction_type multi-scan
_exptl_absorpt_process_details '(CrysAlis PRO; Oxford Diffraction, 2010)'
_exptl_crystal_colour white
_exptl_crystal_density_diffrn 1.422
_exptl_crystal_density_method 'not measured'
_exptl_crystal_description rectangular
_exptl_crystal_F_000 272
_exptl_crystal_size_max 0.3
_exptl_crystal_size_mid 0.2
_exptl_crystal_size_min 0.2
_refine_diff_density_max 0.174
_refine_diff_density_min -0.319
_refine_ls_extinction_method none
_refine_ls_goodness_of_fit_ref 1.034
_refine_ls_hydrogen_treatment mixed
_refine_ls_matrix_type full
_refine_ls_number_parameters 168
_refine_ls_number_reflns 2407
_refine_ls_number_restraints 0
_refine_ls_restrained_S_all 1.034
_refine_ls_R_factor_all 0.0490
_refine_ls_R_factor_gt 0.0387
_refine_ls_shift/su_max 0.000
_refine_ls_shift/su_mean 0.000
_refine_ls_structure_factor_coef Fsqd
_refine_ls_weighting_details 'calc w=1/[\s^2^(Fo^2^)+(0.0427P)^2^+0.2321P] where P=(Fo^2^+2Fc^2^)/3'
_refine_ls_weighting_scheme calc
_refine_ls_wR_factor_gt 0.0929
_refine_ls_wR_factor_ref 0.0998
_reflns_number_gt 1997
_reflns_number_total 2407
_reflns_threshold_expression I>2\s(I)
_cod_data_source_file lh5539.cif
_cod_data_source_block I
_cod_database_code 2236463
_cod_database_fobs_code 2236463

loop_
_symmetry_equiv_pos_as_xyz
'x, y, z'
'-x, -y, -z'

loop_
_atom_site_type_symbol
_atom_site_label
_atom_site_fract_x
_atom_site_fract_y
_atom_site_fract_z
_atom_site_U_iso_or_equiv
_atom_site_adp_type
_atom_site_calc_flag
_atom_site_refinement_flags
_atom_site_occupancy
_atom_site_symmetry_multiplicity
Cl Cl1 0.17726(10) 0.35695(7) 0.41886(3) 0.05640(19) Uani d . 1 1
O O1 -0.1117(2) 0.74773(19) 0.00401(9) 0.0527(4) Uani d . 1 1
O O2 0.3921(2) 1.08846(18) -0.40006(8) 0.0512(4) Uani d . 1 1
N N1 0.2890(3) 0.73483(19) 0.02965(10) 0.0361(3) Uani d . 1 1
C C1 0.3419(3) 1.0184(2) -0.30831(11) 0.0352(4) Uani d . 1 1
C C2 0.1256(3) 0.9169(2) -0.27999(12) 0.0389(4) Uani d . 1 1
H H2 0.0280 0.9000 -0.3234 0.047 Uiso calc R 1 1
C C3 0.0551(3) 0.8416(2) -0.18864(12) 0.0364(4) Uani d . 1 1
H H3 -0.0911 0.7753 -0.1706 0.044 Uiso calc R 1 1
C C4 0.1999(3) 0.8631(2) -0.12239(11) 0.0319(4) Uani d . 1 1
C C5 0.4163(3) 0.9639(2) -0.15134(11) 0.0343(4) Uani d . 1 1
H H5 0.5157 0.9788 -0.1082 0.041 Uiso calc R 1 1
C C6 0.4869(3) 1.0425(2) -0.24313(12) 0.0361(4) Uani d . 1 1
H H6 0.6309 1.1113 -0.2611 0.043 Uiso calc R 1 1
C C7 0.1095(3) 0.7782(2) -0.02462(12) 0.0350(4) Uani d . 1 1
C C9 0.2519(3) 0.6449(2) 0.12294(11) 0.0311(3) Uani d . 1 1
C C10 0.0413(3) 0.6671(2) 0.18553(12) 0.0381(4) Uani d . 1 1
H H10 -0.0846 0.7411 0.1663 0.046 Uiso calc R 1 1
C C11 0.0182(3) 0.5794(2) 0.27654(12) 0.0391(4) Uani d . 1 1
H H11 -0.1230 0.5940 0.3186 0.047 Uiso calc R 1 1
C C12 0.2064(3) 0.4700(2) 0.30466(12) 0.0366(4) Uani d . 1 1
C C13 0.4176(3) 0.4487(2) 0.24347(12) 0.0381(4) Uani d . 1 1
H H13 0.5441 0.3758 0.2632 0.046 Uiso calc R 1 1
C C14 0.4404(3) 0.5361(2) 0.15282(12) 0.0362(4) Uani d . 1 1
H H14 0.5830 0.5222 0.1113 0.043 Uiso calc R 1 1
C C15 0.6246(4) 1.1737(3) -0.43646(14) 0.0596(6) Uani d . 1 1
H H15A 0.6329 1.2787 -0.4122 0.089 Uiso calc R 1 1
H H15B 0.6418 1.2033 -0.5027 0.089 Uiso calc R 1 1
H H15C 0.7567 1.0970 -0.4192 0.089 Uiso calc R 1 1
H H1 0.435(4) 0.741(2) 0.0024(12) 0.040(5) Uiso d . 1 1

loop_
_atom_site_aniso_label
_atom_site_aniso_U_11
_atom_site_aniso_U_22
_atom_site_aniso_U_33
_atom_site_aniso_U_12
_atom_site_aniso_U_13
_atom_site_aniso_U_23
Cl1 0.0657(4) 0.0623(3) 0.0364(3) -0.0082(2) -0.0090(2) 0.0036(2)
O1 0.0295(7) 0.0825(10) 0.0405(7) -0.0090(6) -0.0035(5) 0.0011(7)
O2 0.0480(8) 0.0676(9) 0.0339(7) -0.0103(6) -0.0082(6) 0.0022(6)
N1 0.0262(7) 0.0446(8) 0.0345(8) -0.0009(6) -0.0015(6) -0.0026(6)
C1 0.0342(9) 0.0362(9) 0.0347(9) 0.0031(7) -0.0061(7) -0.0054(7)
C2 0.0340(9) 0.0461(10) 0.0394(9) -0.0005(7) -0.0140(7) -0.0084(8)
C3 0.0272(8) 0.0396(9) 0.0428(10) -0.0034(7) -0.0074(7) -0.0068(7)
C4 0.0284(8) 0.0315(8) 0.0357(9) 0.0027(6) -0.0049(7) -0.0067(6)
C5 0.0306(8) 0.0380(9) 0.0359(9) -0.0012(7) -0.0096(7) -0.0077(7)
C6 0.0303(8) 0.0378(9) 0.0391(9) -0.0056(7) -0.0052(7) -0.0047(7)
C7 0.0297(9) 0.0390(9) 0.0361(9) -0.0016(7) -0.0046(7) -0.0070(7)
C9 0.0283(8) 0.0317(8) 0.0331(8) -0.0041(6) -0.0052(6) -0.0051(6)
C10 0.0299(9) 0.0446(10) 0.0400(9) 0.0065(7) -0.0066(7) -0.0089(7)
C11 0.0303(8) 0.0501(10) 0.0364(9) 0.0006(7) 0.0002(7) -0.0118(8)
C12 0.0389(9) 0.0373(9) 0.0338(9) -0.0088(7) -0.0075(7) -0.0047(7)
C13 0.0341(9) 0.0357(9) 0.0433(10) 0.0025(7) -0.0093(7) -0.0026(7)
C14 0.0271(8) 0.0382(9) 0.0413(9) -0.0002(7) -0.0006(7) -0.0072(7)
C15 0.0558(13) 0.0737(14) 0.0414(11) -0.0162(11) -0.0041(9) 0.0068(10)

loop_
_atom_type_symbol
_atom_type_description
_atom_type_scat_dispersion_real
_atom_type_scat_dispersion_imag
_atom_type_scat_source
C C 0.0033 0.0016 'International Tables Vol C Tables 4.2.6.8 and 6.1.1.4'
H H 0.0000 0.0000 'International Tables Vol C Tables 4.2.6.8 and 6.1.1.4'
O O 0.0106 0.0060 'International Tables Vol C Tables 4.2.6.8 and 6.1.1.4'
N N 0.0061 0.0033 'International Tables Vol C Tables 4.2.6.8 and 6.1.1.4'
Cl Cl 0.1484 0.1585 'International Tables Vol C Tables 4.2.6.8 and 6.1.1.4'

loop_
_geom_angle_atom_site_label_1
_geom_angle_atom_site_label_2
_geom_angle_atom_site_label_3
_geom_angle
C1 O2 C15 118.93(14)
C7 N1 C9 126.38(14)
C7 N1 H1 116.3(13)
C9 N1 H1 115.8(13)
O2 C1 C6 125.11(15)
O2 C1 C2 115.52(14)
C6 C1 C2 119.37(15)
C3 C2 C1 120.48(15)
C3 C2 H2 119.8
C1 C2 H2 119.8
C2 C3 C4 120.88(15)
C2 C3 H3 119.6
C4 C3 H3 119.6
C5 C4 C3 118.26(15)
C5 C4 C7 124.18(14)
C3 C4 C7 117.56(14)
C6 C5 C4 121.25(15)
C6 C5 H5 119.4
C4 C5 H5 119.4
C5 C6 C1 119.75(15)
C5 C6 H6 120.1
C1 C6 H6 120.1
O1 C7 N1 122.75(16)
O1 C7 C4 121.52(15)
N1 C7 C4 115.72(14)
C10 C9 C14 119.44(15)
C10 C9 N1 122.65(14)
C14 C9 N1 117.86(14)
C11 C10 C9 120.10(15)
C11 C10 H10 120.0
C9 C10 H10 120.0
C12 C11 C10 119.59(16)
C12 C11 H11 120.2
C10 C11 H11 120.2
C13 C12 C11 120.83(16)
C13 C12 Cl1 119.26(13)
C11 C12 Cl1 119.91(14)
C12 C13 C14 119.51(15)
C12 C13 H13 120.2
C14 C13 H13 120.2
C13 C14 C9 120.52(15)
C13 C14 H14 119.7
C9 C14 H14 119.7
O2 C15 H15A 109.5
O2 C15 H15B 109.5
H15A C15 H15B 109.5
O2 C15 H15C 109.5
H15A C15 H15C 109.5
H15B C15 H15C 109.5

loop_
_geom_bond_atom_site_label_1
_geom_bond_atom_site_label_2
_geom_bond_distance
Cl1 C12 1.7430(17)
O1 C7 1.222(2)
O2 C1 1.357(2)
O2 C15 1.417(2)
N1 C7 1.363(2)
N1 C9 1.416(2)
N1 H1 0.831(19)
C1 C6 1.388(2)
C1 C2 1.391(2)
C2 C3 1.370(2)
C2 H2 0.9300
C3 C4 1.395(2)
C3 H3 0.9300
C4 C5 1.389(2)
C4 C7 1.488(2)
C5 C6 1.383(2)
C5 H5 0.9300
C6 H6 0.9300
C9 C10 1.387(2)
C9 C14 1.390(2)
C10 C11 1.383(2)
C10 H10 0.9300
C11 C12 1.383(2)
C11 H11 0.9300
C12 C13 1.376(2)
C13 C14 1.378(2)
C13 H13 0.9300
C14 H14 0.9300
C15 H15A 0.9600
C15 H15B 0.9600
C15 H15C 0.9600

loop_
_geom_hbond_atom_site_label_D
_geom_hbond_atom_site_label_H
_geom_hbond_atom_site_label_A
_geom_hbond_site_symmetry_A
_geom_hbond_distance_DH
_geom_hbond_distance_HA
_geom_hbond_distance_DA
_geom_hbond_angle_DHA
_geom_hbond_publ_flag
N1 H1 O1 1_655 0.83(4) 2.47(2) 3.222(2) 151(2) yes
C14 H14 O1 1_655 0.93 2.56 3.251(2) 131 yes

loop_
_geom_torsion_atom_site_label_1
_geom_torsion_atom_site_label_2
_geom_torsion_atom_site_label_3
_geom_torsion_atom_site_label_4
_geom_torsion
C15 O2 C1 C6 9.0(3)
C15 O2 C1 C2 -171.69(17)
O2 C1 C2 C3 -179.17(15)
C6 C1 C2 C3 0.2(3)
C1 C2 C3 C4 -0.8(3)
C2 C3 C4 C5 0.5(2)
C2 C3 C4 C7 179.57(15)
C3 C4 C5 C6 0.5(2)
C7 C4 C5 C6 -178.52(15)
C4 C5 C6 C1 -1.1(3)
O2 C1 C6 C5 -179.93(15)
C2 C1 C6 C5 0.8(2)
C9 N1 C7 O1 2.7(3)
C9 N1 C7 C4 -176.35(15)
C5 C4 C7 O1 152.67(17)
C3 C4 C7 O1 -26.4(2)
C5 C4 C7 N1 -28.3(2)
C3 C4 C7 N1 152.68(15)
C7 N1 C9 C10 -35.0(3)
C7 N1 C9 C14 147.70(17)
C14 C9 C10 C11 -0.9(2)
N1 C9 C10 C11 -178.21(15)
C9 C10 C11 C12 0.1(3)
C10 C11 C12 C13 0.7(3)
C10 C11 C12 Cl1 -179.24(13)
C11 C12 C13 C14 -0.7(3)
Cl1 C12 C13 C14 179.24(13)
C12 C13 C14 C9 -0.1(3)
C10 C9 C14 C13 0.9(2)
N1 C9 C14 C13 178.35(15)

loop_
_cod_related_entry_id
_cod_related_entry_database
_cod_related_entry_code
1 ChemSpider 306933
